data_9005711
loop_
_publ_author_name
'Brigatti, M. F.'
'Caprilli, E.'
'Malferrari, D.'
'Medici, L.'
'Poppi, L.'

_publ_section_title
;
 Crystal structure and chemistry of trilithionite-2M2 and polylithionite-2M2
 Note: sample SBT
;
_journal_name_full 'European Journal of Mineralogy'
_journal_page_first 475
_journal_page_last 481
_journal_paper_doi 10.1127/0935-1221/2005/0017-0475
_journal_volume 17
_journal_year 2005
_chemical_compound_source 'Varutrask, Vasterbotten, Sweden'
_chemical_formula_sum
;Al1.656 Ca0.002 Cs0.02 F1.722 Fe0.018 H0.278 K0.874 Li1.758 Mg0.006 Mn0.014
 Na0.029 O10.278 Rb0.073 Si3.54 Ti0.002
;
_chemical_name_mineral Polylithionite
_space_group_IT_number 15
_symmetry_space_group_name_Hall '-C 2yc'
_symmetry_space_group_name_H-M 'C 1 2/c 1'
_cell_angle_alpha 90
_cell_angle_beta 99.35
_cell_angle_gamma 90
_cell_formula_units_Z 4
_cell_length_a 9.029
_cell_length_b 5.203
_cell_length_c 20.201
_cell_volume 936.392
_database_code_amcsd 0007102
_exptl_crystal_density_diffrn 2.834
_cod_original_formula_sum
;K.874 Rb.073 Na.029 Cs.02 Ca.002 Li1.758 Al1.656 Fe.018 Mn.014 Mg.006 Ti.002
 Si3.54 O10.278 (F1.722 H.278)
;
_cod_database_code 9005711

loop_
_space_group_symop_operation_xyz
x,y,z
1/2+x,1/2+y,z
x,-y,1/2+z
1/2+x,1/2-y,1/2+z
-x,y,1/2-z
1/2-x,1/2+y,1/2-z
-x,-y,-z
1/2-x,1/2-y,-z

loop_
_atom_site_aniso_label
_atom_site_aniso_U_11
_atom_site_aniso_U_22
_atom_site_aniso_U_33
_atom_site_aniso_U_12
_atom_site_aniso_U_13
_atom_site_aniso_U_23
KA 0.02340 0.02420 0.02470 0.00000 0.00260 0.00000
RbA 0.02340 0.02420 0.02470 0.00000 0.00260 0.00000
NaA 0.02340 0.02420 0.02470 0.00000 0.00260 0.00000
CsA 0.02340 0.02420 0.02470 0.00000 0.00260 0.00000
CaA 0.02340 0.02420 0.02470 0.00000 0.00260 0.00000
LiM1 0.02300 0.02300 0.02200 0.00600 0.00100 -0.00400
AlM2 0.01210 0.01300 0.01130 0.00120 0.00170 0.00050
LiM2 0.01210 0.01300 0.01130 0.00120 0.00170 0.00050
Fe2+M2 0.01210 0.01300 0.01130 0.00120 0.00170 0.00050
MnM2 0.01210 0.01300 0.01130 0.00120 0.00170 0.00050
MgM2 0.01210 0.01300 0.01130 0.00120 0.00170 0.00050
TiM2 0.01210 0.01300 0.01130 0.00120 0.00170 0.00050
SiT1 0.00920 0.00900 0.01190 -0.00050 0.00190 0.00010
AlT1 0.00920 0.00900 0.01190 -0.00050 0.00190 0.00010
SiT2 0.01010 0.01030 0.01130 0.00000 0.00200 -0.00040
AlT2 0.01010 0.01030 0.01130 0.00000 0.00200 -0.00040
O1 0.02400 0.01980 0.01220 -0.00550 0.00190 -0.00040
O2 0.02560 0.01860 0.01200 -0.00430 0.00110 0.00110
O3 0.02570 0.01790 0.02010 0.00700 0.00290 0.00110
O4 0.01440 0.03170 0.01900 0.00030 0.00210 -0.00290
O5 0.02490 0.01970 0.01940 -0.00670 -0.00020 0.00160
F 0.03260 0.07300 0.01910 0.02820 0.00510 0.00110
O-H 0.03260 0.07300 0.01910 0.02820 0.00510 0.00110

loop_
_atom_site_label
_atom_site_fract_x
_atom_site_fract_y
_atom_site_fract_z
_atom_site_occupancy
_atom_site_U_iso_or_equiv
_atom_site_type_symbol
_atom_site_attached_hydrogens
KA 0.00000 0.09000 0.25000 0.87400 0.02420 K 0
RbA 0.00000 0.09000 0.25000 0.07300 0.02420 Rb 0
NaA 0.00000 0.09000 0.25000 0.02900 0.02420 Na 0
CsA 0.00000 0.09000 0.25000 0.02000 0.02420 Cs 0
CaA 0.00000 0.09000 0.25000 0.00200 0.02420 Ca 0
LiM1 0.25000 0.75000 0.00000 1.00000 0.02300 Li 0
AlM2 0.08564 0.25800 0.00013 0.59800 0.01210 Al 0
LiM2 0.08564 0.25800 0.00013 0.37900 0.01210 Li 0
Fe2+M2 0.08564 0.25800 0.00013 0.00900 0.01210 Fe 0
MnM2 0.08564 0.25800 0.00013 0.00700 0.01210 Mn 0
MgM2 0.08564 0.25800 0.00013 0.00300 0.01210 Mg 0
TiM2 0.08564 0.25800 0.00013 0.00100 0.01210 Ti 0
SiT1 0.12540 0.58624 0.13373 0.88500 0.01000 Si 0
AlT1 0.12540 0.58624 0.13373 0.11500 0.01000 Al 0
SiT2 0.29388 0.09160 0.13370 0.88500 0.01050 Si 0
AlT2 0.29388 0.09160 0.13370 0.11500 0.01050 Al 0
O1 0.09170 0.57400 0.05306 1.00000 0.01880 O 0
O2 0.26820 0.10560 0.05302 1.00000 0.01900 O 0
O3 0.20890 0.32540 0.16633 1.00000 0.02130 O 0
O4 0.47210 0.11510 0.16605 1.00000 0.02170 O 0
O5 0.23430 0.82390 0.16250 1.00000 0.02180 O 0
F 0.94660 0.07180 0.04958 0.86100 0.04130 F 0
O-H 0.94660 0.07180 0.04958 0.13900 0.04130 O 1

loop_
_cod_changelog_entry_id
_cod_changelog_entry_author
_cod_changelog_entry_date
_cod_changelog_entry_text
1
;cod-tools version 3.8.0
Id: cif_guess_AMCSD_atom_types 9581 2023-05-17 12:35:41Z saulius
;
2023-05-18T11:39:38+03:00
;Derived atom types and hydrogen counts
from atom names that follow the AMCSD naming convention
(Wat == water, O-H == hydroxyl).
;
2
;cod-tools version 3.10.1
Id: cif_fix_AMCSD_aniso_labels 10200 2024-08-01 14:09:44Z saulius
;
2024-08-02T12:21:01+03:00
;Changed the following '_atom_site_aniso_label' values:
'OH' -> 'O-H'
;

loop_
_cod_related_entry_id
_cod_related_entry_database
_cod_related_entry_code
1 AMCSD 0007102
